data_4030602
loop_
_publ_author_name
'Guthrie, Daryl A.'
'Nourian, Saghar'
'Takahashi, Cyrus G.'
'Toscano, John P.'

_publ_section_title
;
 Curtailing the Hydroxylaminobarbituric Acid-Hydantoin Rearrangement To
 Favor HNO Generation.
;
_journal_issue 3
_journal_name_full 'The Journal of organic chemistry'
_journal_page_first 1349
_journal_page_last 1356
_journal_paper_doi 10.1021/jo5023316
_journal_volume 80
_journal_year 2015
_chemical_formula_moiety 'C13 H15 N3 O4'
_chemical_formula_sum 'C13 H15 N3 O4'
_chemical_formula_weight 277.28
_chemical_name_systematic
;
 ?
;
_space_group_crystal_system monoclinic
_space_group_IT_number 14
_space_group_name_Hall '-P 2ybc'
_space_group_name_H-M_alt 'P 1 21/c 1'
_symmetry_space_group_name_Hall '-P 2ybc'
_symmetry_space_group_name_H-M 'P 1 21/c 1'
_atom_sites_solution_hydrogens mixed
_atom_sites_solution_primary direct
_atom_sites_solution_secondary dfimap
_audit_creation_method SHELXL-2013
_cell_angle_alpha 90
_cell_angle_beta 95.2052(9)
_cell_angle_gamma 90
_cell_formula_units_Z 12
_cell_length_a 15.08539(16)
_cell_length_b 22.7205(2)
_cell_length_c 12.63479(12)
_cell_measurement_reflns_used 16143
_cell_measurement_temperature 110(2)
_cell_measurement_theta_max 71.95
_cell_measurement_theta_min 3.47
_cell_volume 4312.69(7)
_computing_cell_refinement
;
CrysAlisPro, Agilent Technologies,
Version 1.171.36.32 (release 02-08-2013 CrysAlis171 .NET)
(compiled Aug  2 2013,16:46:58)
;
_computing_data_collection
;
CrysAlisPro, Agilent Technologies,
Version 1.171.36.32 (release 02-08-2013 CrysAlis171 .NET)
(compiled Aug  2 2013,16:46:58)
;
_computing_data_reduction
;
CrysAlisPro, Agilent Technologies,
Version 1.171.36.32 (release 02-08-2013 CrysAlis171 .NET)
(compiled Aug  2 2013,16:46:58)
;
_computing_molecular_graphics 'SHELXTL v6.10 (Sheldrick, 2008)'
_computing_publication_material 'SHELXTL v6.10 (Sheldrick, 2008)'
_computing_structure_refinement 'SHELXL-2013 (Sheldrick, 2013)'
_computing_structure_solution 'SHELXS-2013 (Sheldrick, 2013)'
_diffrn_ambient_temperature 110(2)
_diffrn_measured_fraction_theta_full 0.997
_diffrn_measured_fraction_theta_max 0.998
_diffrn_measurement_device_type 'SuperNova, Dual, Cu at zero, Atlas'
_diffrn_measurement_method '\w scans'
_diffrn_radiation_monochromator mirror
_diffrn_radiation_source 'SuperNova (Cu) X-ray Source'
_diffrn_radiation_type CuK\a
_diffrn_radiation_wavelength 1.54178
_diffrn_reflns_av_R_equivalents 0.0326
_diffrn_reflns_av_unetI/netI 0.0289
_diffrn_reflns_Laue_measured_fraction_full 0.997
_diffrn_reflns_Laue_measured_fraction_max 0.998
_diffrn_reflns_limit_h_max 18
_diffrn_reflns_limit_h_min -16
_diffrn_reflns_limit_k_max 28
_diffrn_reflns_limit_k_min -19
_diffrn_reflns_limit_l_max 14
_diffrn_reflns_limit_l_min -15
_diffrn_reflns_number 25707
_diffrn_reflns_point_group_measured_fraction_full 0.997
_diffrn_reflns_point_group_measured_fraction_max 0.998
_diffrn_reflns_theta_full 67.679
_diffrn_reflns_theta_max 71.894
_diffrn_reflns_theta_min 3.527
_exptl_absorpt_coefficient_mu 0.811
_exptl_absorpt_correction_T_max 0.907
_exptl_absorpt_correction_T_min 0.751
_exptl_absorpt_correction_type analytical
_exptl_absorpt_process_details
;
CrysAlisPro, Agilent Technologies,
Version 1.171.36.32 (release 02-08-2013 CrysAlis171 .NET)
(compiled Aug  2 2013,16:46:58)
Analytical numeric absorption correction using a multifaceted crystal
            model based on expressions derived by R.C. Clark & J.S. Reid.
(Clark, R. C. & Reid, J. S. (1995). Acta Cryst. A51, 887-897)
;
_exptl_crystal_colour colorless
_exptl_crystal_density_diffrn 1.281
_exptl_crystal_description 'thick plate'
_exptl_crystal_F_000 1752
_exptl_crystal_size_max 0.58
_exptl_crystal_size_mid 0.48
_exptl_crystal_size_min 0.14
_refine_diff_density_max 0.472
_refine_diff_density_min -0.314
_refine_diff_density_rms 0.068
_refine_ls_extinction_coef 0.00089(14)
_refine_ls_extinction_expression Fc^*^=kFc[1+0.001xFc^2^\l^3^/sin(2\q)]^-1/4^
_refine_ls_extinction_method SHELXL
_refine_ls_goodness_of_fit_ref 1.057
_refine_ls_hydrogen_treatment mixed
_refine_ls_matrix_type full
_refine_ls_number_parameters 574
_refine_ls_number_reflns 8452
_refine_ls_number_restraints 6
_refine_ls_restrained_S_all 1.057
_refine_ls_R_factor_all 0.0503
_refine_ls_R_factor_gt 0.0452
_refine_ls_shift/su_max 0.001
_refine_ls_shift/su_mean 0.000
_refine_ls_structure_factor_coef Fsqd
_refine_ls_weighting_details
;
 w=1/[\s^2^(Fo^2^)+(0.0713P)^2^+2.4027P]
 where P=(Fo^2^+2Fc^2^)/3
;
_refine_ls_weighting_scheme calc
_refine_ls_wR_factor_gt 0.1284
_refine_ls_wR_factor_ref 0.1333
_reflns_Friedel_coverage 0.000
_reflns_number_gt 7495
_reflns_number_total 8452
_reflns_threshold_expression 'I > 2\s(I)'
_cod_data_source_file jo5023316_si_002.cif
_cod_data_source_block HABA-3
_cod_depositor_comments 'Adding full bibliography for 4030602.cif.'
_cod_database_code 4030602
_shelx_space_group_comment
;
The symmetry employed for this shelxl refinement is uniquely defined
by the following loop, which should always be used as a source of
symmetry information in preference to the above space-group names.
They are only intended as comments.
;
_shelxl_version_number 2013-2

loop_
_space_group_symop_operation_xyz
'x, y, z'
'-x, y+1/2, -z+1/2'
'-x, -y, -z'
'x, -y-1/2, z-1/2'

loop_
_atom_site_label
_atom_site_type_symbol
_atom_site_fract_x
_atom_site_fract_y
_atom_site_fract_z
_atom_site_U_iso_or_equiv
_atom_site_adp_type
_atom_site_occupancy
_atom_site_site_symmetry_order
_atom_site_calc_flag
_atom_site_refinement_flags_posn
_atom_site_refinement_flags_adp
C1A C 0.16114(12) 0.52716(8) -0.00056(13) 0.0236(4) Uani 1 1 d . .
H1A H 0.1654 0.4855 0.0012 0.028 Uiso 1 1 calc R U
C2A C 0.08415(12) 0.55390(9) -0.04664(14) 0.0275(4) Uani 1 1 d . .
H2A H 0.0362 0.5304 -0.0767 0.033 Uiso 1 1 calc R U
C3A C 0.07732(12) 0.61476(9) -0.04883(14) 0.0285(4) Uani 1 1 d . .
H3A H 0.0245 0.6329 -0.0800 0.034 Uiso 1 1 calc R U
C4A C 0.14745(12) 0.64928(8) -0.00554(14) 0.0267(4) Uani 1 1 d . .
H4A H 0.1426 0.6910 -0.0067 0.032 Uiso 1 1 calc R U
C5A C 0.22473(12) 0.62264(7) 0.03953(13) 0.0226(3) Uani 1 1 d . .
H5A H 0.2730 0.6463 0.0682 0.027 Uiso 1 1 calc R U
C6A C 0.23209(11) 0.56136(7) 0.04302(12) 0.0201(3) Uani 1 1 d . .
C7A C 0.31579(11) 0.53303(7) 0.09420(13) 0.0211(3) Uani 1 1 d . .
H7A1 H 0.3662 0.5606 0.0900 0.025 Uiso 1 1 calc R U
H7A2 H 0.3286 0.4972 0.0537 0.025 Uiso 1 1 calc R U
C8A C 0.30928(11) 0.51598(7) 0.21252(13) 0.0189(3) Uani 1 1 d . .
C9A C 0.25578(11) 0.45936(7) 0.21757(13) 0.0211(3) Uani 1 1 d . .
C10A C 0.13321(12) 0.51385(8) 0.28947(14) 0.0253(4) Uani 1 1 d . .
C11A C 0.27053(11) 0.56840(7) 0.26796(12) 0.0190(3) Uani 1 1 d . .
C12A C 0.11916(13) 0.40856(9) 0.2511(2) 0.0382(5) Uani 1 1 d . .
H12A H 0.1290 0.3855 0.1877 0.057 Uiso 1 1 calc R U
H12B H 0.0558 0.4183 0.2504 0.057 Uiso 1 1 calc R U
H12C H 0.1377 0.3855 0.3149 0.057 Uiso 1 1 calc R U
C13A C 0.14637(13) 0.61757(8) 0.34107(17) 0.0324(4) Uani 1 1 d . .
H13A H 0.1876 0.6335 0.3983 0.049 Uiso 1 1 calc R U
H13B H 0.0899 0.6075 0.3693 0.049 Uiso 1 1 calc R U
H13C H 0.1357 0.6471 0.2849 0.049 Uiso 1 1 calc R U
N1A N 0.17160(10) 0.46311(6) 0.25151(12) 0.0244(3) Uani 1 1 d . .
N2A N 0.18517(9) 0.56448(6) 0.29718(11) 0.0226(3) Uani 1 1 d . .
N3A N 0.39917(9) 0.50293(6) 0.25754(11) 0.0208(3) Uani 1 1 d D .
H3NA H 0.4307(14) 0.5382(8) 0.2623(17) 0.029(5) Uiso 1 1 d D .
O1A O 0.28516(8) 0.41289(5) 0.19026(10) 0.0271(3) Uani 1 1 d . .
O2A O 0.05827(9) 0.51326(6) 0.31691(13) 0.0380(3) Uani 1 1 d . .
O3A O 0.31295(8) 0.61347(5) 0.28261(9) 0.0230(3) Uani 1 1 d . .
O4A O 0.39241(8) 0.48784(6) 0.36822(9) 0.0256(3) Uani 1 1 d D .
H4OA H 0.4122(17) 0.4506(10) 0.375(2) 0.051(7) Uiso 1 1 d D .
C1B C 0.24111(11) 0.57463(7) 0.75109(13) 0.0221(3) Uani 1 1 d . .
H1B H 0.2359 0.5927 0.8181 0.027 Uiso 1 1 calc R U
C2B C 0.16517(12) 0.56270(8) 0.68446(14) 0.0271(4) Uani 1 1 d . .
H2B H 0.1083 0.5728 0.7057 0.033 Uiso 1 1 calc R U
C3B C 0.17193(13) 0.53601(8) 0.58662(15) 0.0298(4) Uani 1 1 d . .
H3B H 0.1198 0.5274 0.5413 0.036 Uiso 1 1 calc R U
C4B C 0.25526(13) 0.52196(8) 0.55548(14) 0.0277(4) Uani 1 1 d . .
H4B H 0.2602 0.5041 0.4883 0.033 Uiso 1 1 calc R U
C5B C 0.33152(12) 0.53396(7) 0.62218(13) 0.0230(3) Uani 1 1 d . .
H5B H 0.3883 0.5241 0.6004 0.028 Uiso 1 1 calc R U
C6B C 0.32539(11) 0.56037(7) 0.72083(13) 0.0193(3) Uani 1 1 d . .
C7B C 0.40794(11) 0.57267(7) 0.79395(13) 0.0197(3) Uani 1 1 d . .
H7B1 H 0.4540 0.5433 0.7799 0.024 Uiso 1 1 calc R U
H7B2 H 0.3937 0.5672 0.8682 0.024 Uiso 1 1 calc R U
C8B C 0.44780(10) 0.63579(7) 0.78287(12) 0.0180(3) Uani 1 1 d . .
C9B C 0.38225(11) 0.67943(7) 0.82264(13) 0.0197(3) Uani 1 1 d . .
C10B C 0.32812(11) 0.70069(7) 0.63677(14) 0.0218(3) Uani 1 1 d . .
C11B C 0.46594(11) 0.64476(7) 0.66734(12) 0.0187(3) Uani 1 1 d . .
C12B C 0.24727(12) 0.73804(8) 0.77998(16) 0.0293(4) Uani 1 1 d . .
H12D H 0.2513 0.7399 0.8578 0.044 Uiso 1 1 calc R U
H12E H 0.1918 0.7183 0.7536 0.044 Uiso 1 1 calc R U
H12F H 0.2478 0.7780 0.7510 0.044 Uiso 1 1 calc R U
C13B C 0.41542(13) 0.67453(8) 0.48792(13) 0.0272(4) Uani 1 1 d . .
H13D H 0.4681 0.6978 0.4754 0.041 Uiso 1 1 calc R U
H13E H 0.3627 0.6921 0.4492 0.041 Uiso 1 1 calc R U
H13F H 0.4230 0.6342 0.4629 0.041 Uiso 1 1 calc R U
N1B N 0.32346(9) 0.70494(6) 0.74628(11) 0.0215(3) Uani 1 1 d . .
N2B N 0.40411(9) 0.67380(6) 0.60228(11) 0.0197(3) Uani 1 1 d . .
N3B N 0.52962(9) 0.63716(6) 0.85364(11) 0.0214(3) Uani 1 1 d D .
H3NB H 0.5714(13) 0.6135(9) 0.8214(16) 0.027(5) Uiso 1 1 d D .
O1B O 0.37802(8) 0.68766(6) 0.91659(9) 0.0265(3) Uani 1 1 d . .
O2B O 0.27034(8) 0.72048(6) 0.57489(11) 0.0309(3) Uani 1 1 d . .
O3B O 0.53197(8) 0.62316(5) 0.63354(9) 0.0231(3) Uani 1 1 d . .
O4B O 0.56643(8) 0.69589(6) 0.84532(10) 0.0257(3) Uani 1 1 d D .
H4OB H 0.5699(17) 0.7086(11) 0.9098(17) 0.045(7) Uiso 1 1 d D .
C1C C 0.76986(12) 0.64201(8) 0.04253(14) 0.0254(4) Uani 1 1 d . .
H1C H 0.7364 0.6610 -0.0150 0.030 Uiso 1 1 calc R U
C2C C 0.86140(13) 0.64932(9) 0.05656(16) 0.0322(4) Uani 1 1 d . .
H2C H 0.8902 0.6736 0.0090 0.039 Uiso 1 1 calc R U
C3C C 0.91127(13) 0.62146(9) 0.13952(16) 0.0332(4) Uani 1 1 d . .
H3C H 0.9740 0.6265 0.1486 0.040 Uiso 1 1 calc R U
C4C C 0.86924(12) 0.58630(8) 0.20908(15) 0.0279(4) Uani 1 1 d . .
H4C H 0.9032 0.5669 0.2658 0.033 Uiso 1 1 calc R U
C5C C 0.77719(11) 0.57929(7) 0.19607(13) 0.0220(3) Uani 1 1 d . .
H5C H 0.7486 0.5555 0.2446 0.026 Uiso 1 1 calc R U
C6C C 0.72672(11) 0.60691(7) 0.11253(13) 0.0201(3) Uani 1 1 d . .
C7C C 0.62640(11) 0.60041(7) 0.09877(13) 0.0208(3) Uani 1 1 d . .
H7C1 H 0.6106 0.5603 0.1214 0.025 Uiso 1 1 calc R U
H7C2 H 0.6060 0.6043 0.0224 0.025 Uiso 1 1 calc R U
C8C C 0.57557(10) 0.64636(7) 0.16290(12) 0.0183(3) Uani 1 1 d . .
C9C C 0.61437(11) 0.70689(7) 0.14307(12) 0.0185(3) Uani 1 1 d . .
C10C C 0.69758(11) 0.70449(7) 0.31770(13) 0.0208(3) Uani 1 1 d . .
C11C C 0.58527(11) 0.62754(7) 0.27880(13) 0.0201(3) Uani 1 1 d . .
C12C C 0.72738(13) 0.78097(8) 0.19011(15) 0.0286(4) Uani 1 1 d . .
H12G H 0.7424 0.7784 0.1164 0.043 Uiso 1 1 calc R U
H12H H 0.7822 0.7842 0.2377 0.043 Uiso 1 1 calc R U
H12I H 0.6902 0.8157 0.1984 0.043 Uiso 1 1 calc R U
C13C C 0.66910(12) 0.63267(8) 0.45350(13) 0.0265(4) Uani 1 1 d . .
H13G H 0.6453 0.6598 0.5042 0.040 Uiso 1 1 calc R U
H13H H 0.7337 0.6291 0.4695 0.040 Uiso 1 1 calc R U
H13I H 0.6413 0.5939 0.4591 0.040 Uiso 1 1 calc R U
N1C N 0.67864(9) 0.72796(6) 0.21668(11) 0.0199(3) Uani 1 1 d . .
N2C N 0.64954(9) 0.65550(6) 0.34501(10) 0.0199(3) Uani 1 1 d . .
N3C N 0.48183(9) 0.64211(6) 0.12468(11) 0.0208(3) Uani 1 1 d D .
H3NC H 0.4706(14) 0.6552(9) 0.0555(15) 0.030(5) Uiso 1 1 d D .
O1C O 0.59362(8) 0.73327(5) 0.06059(9) 0.0226(3) Uani 1 1 d . .
O2C O 0.75343(8) 0.72611(6) 0.38118(10) 0.0280(3) Uani 1 1 d . .
O3C O 0.54183(8) 0.58734(6) 0.31072(10) 0.0281(3) Uani 1 1 d . .
O4C O 0.43575(8) 0.68518(5) 0.18483(10) 0.0249(3) Uani 1 1 d D .
H4OC H 0.4033(17) 0.6611(11) 0.222(2) 0.058(8) Uiso 1 1 d D .

loop_
_atom_site_aniso_label
_atom_site_aniso_U_11
_atom_site_aniso_U_22
_atom_site_aniso_U_33
_atom_site_aniso_U_23
_atom_site_aniso_U_13
_atom_site_aniso_U_12
C1A 0.0275(9) 0.0223(8) 0.0211(8) 0.0001(6) 0.0028(7) -0.0025(7)
C2A 0.0229(9) 0.0338(9) 0.0255(8) 0.0016(7) 0.0007(7) -0.0053(7)
C3A 0.0228(9) 0.0355(10) 0.0272(9) 0.0043(7) 0.0016(7) 0.0058(8)
C4A 0.0314(9) 0.0235(8) 0.0256(8) 0.0014(7) 0.0045(7) 0.0051(7)
C5A 0.0251(9) 0.0222(8) 0.0207(8) 0.0000(6) 0.0030(6) -0.0014(7)
C6A 0.0226(8) 0.0222(8) 0.0158(7) -0.0006(6) 0.0038(6) 0.0006(6)
C7A 0.0220(8) 0.0223(8) 0.0191(8) -0.0011(6) 0.0029(6) 0.0014(7)
C8A 0.0171(8) 0.0197(8) 0.0196(8) -0.0006(6) 0.0004(6) 0.0019(6)
C9A 0.0199(8) 0.0214(8) 0.0213(8) 0.0013(6) -0.0018(6) 0.0010(6)
C10A 0.0192(8) 0.0281(9) 0.0279(9) 0.0036(7) -0.0008(7) 0.0015(7)
C11A 0.0201(8) 0.0204(8) 0.0165(7) 0.0015(6) 0.0011(6) 0.0030(6)
C12A 0.0233(9) 0.0288(10) 0.0618(14) -0.0010(9) 0.0006(9) -0.0066(8)
C13A 0.0297(10) 0.0249(9) 0.0449(11) -0.0016(8) 0.0157(8) 0.0063(8)
N1A 0.0174(7) 0.0228(7) 0.0327(8) 0.0010(6) 0.0003(6) -0.0011(6)
N2A 0.0200(7) 0.0212(7) 0.0272(7) 0.0018(6) 0.0049(6) 0.0045(6)
N3A 0.0193(7) 0.0224(7) 0.0202(7) 0.0009(5) -0.0007(5) 0.0016(6)
O1A 0.0253(6) 0.0199(6) 0.0357(7) -0.0030(5) 0.0003(5) 0.0002(5)
O2A 0.0178(6) 0.0390(8) 0.0581(9) -0.0009(7) 0.0093(6) 0.0010(6)
O3A 0.0250(6) 0.0209(6) 0.0232(6) -0.0029(5) 0.0027(5) -0.0005(5)
O4A 0.0274(6) 0.0286(7) 0.0202(6) 0.0006(5) -0.0011(5) 0.0062(5)
C1B 0.0236(8) 0.0212(8) 0.0219(8) -0.0003(6) 0.0037(6) -0.0011(7)
C2B 0.0209(8) 0.0305(9) 0.0299(9) 0.0017(7) 0.0012(7) 0.0011(7)
C3B 0.0281(10) 0.0320(10) 0.0277(9) 0.0006(7) -0.0069(7) -0.0029(8)
C4B 0.0355(10) 0.0266(9) 0.0206(8) -0.0024(7) 0.0003(7) -0.0003(8)
C5B 0.0263(9) 0.0205(8) 0.0226(8) 0.0009(6) 0.0046(7) 0.0013(7)
C6B 0.0213(8) 0.0144(7) 0.0221(8) 0.0023(6) 0.0024(6) 0.0002(6)
C7B 0.0215(8) 0.0175(7) 0.0201(7) 0.0027(6) 0.0027(6) 0.0003(6)
C8B 0.0173(7) 0.0195(8) 0.0170(7) 0.0004(6) 0.0001(6) 0.0008(6)
C9B 0.0178(8) 0.0177(7) 0.0236(8) -0.0012(6) 0.0017(6) -0.0030(6)
C10B 0.0202(8) 0.0176(7) 0.0270(8) 0.0022(6) -0.0014(7) -0.0020(6)
C11B 0.0209(8) 0.0152(7) 0.0200(8) 0.0009(6) 0.0008(6) -0.0021(6)
C12B 0.0232(9) 0.0234(9) 0.0419(10) -0.0006(7) 0.0059(8) 0.0053(7)
C13B 0.0321(9) 0.0310(9) 0.0178(8) 0.0031(7) -0.0020(7) 0.0010(8)
N1B 0.0182(7) 0.0186(7) 0.0276(7) -0.0001(5) 0.0023(6) 0.0017(5)
N2B 0.0210(7) 0.0191(7) 0.0186(7) 0.0016(5) -0.0010(5) -0.0002(5)
N3B 0.0191(7) 0.0230(7) 0.0214(7) 0.0012(5) -0.0011(5) -0.0020(6)
O1B 0.0263(6) 0.0302(7) 0.0234(6) -0.0052(5) 0.0052(5) 0.0004(5)
O2B 0.0231(6) 0.0344(7) 0.0338(7) 0.0079(6) -0.0056(5) 0.0041(5)
O3B 0.0233(6) 0.0247(6) 0.0218(6) 0.0029(5) 0.0046(5) 0.0042(5)
O4B 0.0248(6) 0.0288(6) 0.0232(6) -0.0001(5) 0.0010(5) -0.0094(5)
C1C 0.0291(9) 0.0240(8) 0.0239(8) 0.0014(7) 0.0074(7) 0.0047(7)
C2C 0.0312(10) 0.0305(10) 0.0371(10) 0.0009(8) 0.0146(8) -0.0013(8)
C3C 0.0211(9) 0.0377(10) 0.0412(11) -0.0070(9) 0.0060(8) -0.0014(8)
C4C 0.0241(9) 0.0303(9) 0.0287(9) -0.0043(7) -0.0013(7) 0.0053(7)
C5C 0.0227(8) 0.0215(8) 0.0219(8) -0.0016(6) 0.0025(6) 0.0019(7)
C6C 0.0226(8) 0.0173(7) 0.0208(8) -0.0043(6) 0.0035(6) 0.0025(6)
C7C 0.0220(8) 0.0189(8) 0.0213(8) -0.0032(6) 0.0001(6) 0.0008(6)
C8C 0.0163(7) 0.0175(7) 0.0206(8) -0.0014(6) -0.0014(6) 0.0003(6)
C9C 0.0175(7) 0.0177(8) 0.0205(8) -0.0023(6) 0.0022(6) 0.0020(6)
C10C 0.0193(8) 0.0202(8) 0.0229(8) -0.0028(6) 0.0011(6) 0.0023(6)
C11C 0.0183(8) 0.0203(8) 0.0217(8) -0.0008(6) 0.0016(6) 0.0026(6)
C12C 0.0296(9) 0.0228(9) 0.0322(9) 0.0040(7) -0.0039(7) -0.0090(7)
C13C 0.0300(9) 0.0302(9) 0.0185(8) 0.0011(7) -0.0014(7) -0.0006(7)
N1C 0.0205(7) 0.0166(6) 0.0221(7) -0.0010(5) -0.0003(5) -0.0019(5)
N2C 0.0204(7) 0.0217(7) 0.0174(6) -0.0011(5) 0.0005(5) 0.0005(5)
N3C 0.0172(7) 0.0222(7) 0.0227(7) -0.0020(6) -0.0003(5) 0.0013(5)
O1C 0.0246(6) 0.0212(6) 0.0216(6) 0.0013(5) -0.0007(5) -0.0001(5)
O2C 0.0273(7) 0.0280(6) 0.0271(6) -0.0030(5) -0.0066(5) -0.0037(5)
O3C 0.0270(6) 0.0283(6) 0.0282(6) 0.0070(5) -0.0014(5) -0.0071(5)
O4C 0.0211(6) 0.0218(6) 0.0322(7) -0.0009(5) 0.0049(5) 0.0037(5)

loop_
_atom_type_symbol
_atom_type_description
_atom_type_scat_dispersion_real
_atom_type_scat_dispersion_imag
_atom_type_scat_source
C C 0.0181 0.0091 'International Tables Vol C Tables 4.2.6.8 and 6.1.1.4'
H H 0.0000 0.0000 'International Tables Vol C Tables 4.2.6.8 and 6.1.1.4'
N N 0.0311 0.0180 'International Tables Vol C Tables 4.2.6.8 and 6.1.1.4'
O O 0.0492 0.0322 'International Tables Vol C Tables 4.2.6.8 and 6.1.1.4'

loop_
_geom_angle_atom_site_label_1
_geom_angle_atom_site_label_2
_geom_angle_atom_site_label_3
_geom_angle
C2A C1A C6A 120.25(16)
C2A C1A H1A 119.9
C6A C1A H1A 119.9
C3A C2A C1A 120.11(17)
C3A C2A H2A 119.9
C1A C2A H2A 119.9
C2A C3A C4A 120.18(17)
C2A C3A H3A 119.9
C4A C3A H3A 119.9
C3A C4A C5A 119.77(17)
C3A C4A H4A 120.1
C5A C4A H4A 120.1
C4A C5A C6A 120.57(16)
C4A C5A H5A 119.7
C6A C5A H5A 119.7
C1A C6A C5A 119.12(16)
C1A C6A C7A 120.92(15)
C5A C6A C7A 119.96(15)
C6A C7A C8A 113.23(13)
C6A C7A H7A1 108.9
C8A C7A H7A1 108.9
C6A C7A H7A2 108.9
C8A C7A H7A2 108.9
H7A1 C7A H7A2 107.7
N3A C8A C9A 106.89(13)
N3A C8A C11A 111.26(13)
C9A C8A C11A 114.45(14)
N3A C8A C7A 106.79(13)
C9A C8A C7A 109.30(13)
C11A C8A C7A 107.88(13)
O1A C9A N1A 121.00(16)
O1A C9A C8A 121.13(15)
N1A C9A C8A 117.85(14)
O2A C10A N2A 121.57(17)
O2A C10A N1A 121.09(17)
N2A C10A N1A 117.32(15)
O3A C11A N2A 120.54(15)
O3A C11A C8A 120.71(15)
N2A C11A C8A 118.70(14)
N1A C12A H12A 109.5
N1A C12A H12B 109.5
H12A C12A H12B 109.5
N1A C12A H12C 109.5
H12A C12A H12C 109.5
H12B C12A H12C 109.5
N2A C13A H13A 109.5
N2A C13A H13B 109.5
H13A C13A H13B 109.5
N2A C13A H13C 109.5
H13A C13A H13C 109.5
H13B C13A H13C 109.5
C9A N1A C10A 125.50(15)
C9A N1A C12A 117.20(15)
C10A N1A C12A 117.26(15)
C11A N2A C10A 124.81(14)
C11A N2A C13A 117.56(14)
C10A N2A C13A 117.63(14)
O4A N3A C8A 106.29(12)
O4A N3A H3NA 102.8(13)
C8A N3A H3NA 107.6(13)
N3A O4A H4OA 105.0(17)
C2B C1B C6B 120.70(16)
C2B C1B H1B 119.6
C6B C1B H1B 119.6
C1B C2B C3B 120.19(17)
C1B C2B H2B 119.9
C3B C2B H2B 119.9
C4B C3B C2B 119.61(17)
C4B C3B H3B 120.2
C2B C3B H3B 120.2
C3B C4B C5B 120.27(16)
C3B C4B H4B 119.9
C5B C4B H4B 119.9
C4B C5B C6B 120.54(16)
C4B C5B H5B 119.7
C6B C5B H5B 119.7
C5B C6B C1B 118.68(15)
C5B C6B C7B 120.63(15)
C1B C6B C7B 120.69(15)
C6B C7B C8B 114.67(13)
C6B C7B H7B1 108.6
C8B C7B H7B1 108.6
C6B C7B H7B2 108.6
C8B C7B H7B2 108.6
H7B1 C7B H7B2 107.6
N3B C8B C9B 108.90(13)
N3B C8B C11B 111.68(13)
C9B C8B C11B 114.14(13)
N3B C8B C7B 105.98(13)
C9B C8B C7B 107.55(13)
C11B C8B C7B 108.18(13)
O1B C9B N1B 122.31(15)
O1B C9B C8B 121.34(15)
N1B C9B C8B 116.12(14)
O2B C10B N1B 121.30(16)
O2B C10B N2B 121.66(16)
N1B C10B N2B 117.03(14)
O3B C11B N2B 121.39(15)
O3B C11B C8B 120.29(14)
N2B C11B C8B 118.18(14)
N1B C12B H12D 109.5
N1B C12B H12E 109.5
H12D C12B H12E 109.5
N1B C12B H12F 109.5
H12D C12B H12F 109.5
H12E C12B H12F 109.5
N2B C13B H13D 109.5
N2B C13B H13E 109.5
H13D C13B H13E 109.5
N2B C13B H13F 109.5
H13D C13B H13F 109.5
H13E C13B H13F 109.5
C9B N1B C10B 125.33(14)
C9B N1B C12B 118.91(15)
C10B N1B C12B 115.73(14)
C11B N2B C10B 124.03(14)
C11B N2B C13B 117.78(14)
C10B N2B C13B 118.12(14)
O4B N3B C8B 106.45(12)
O4B N3B H3NB 102.5(13)
C8B N3B H3NB 106.5(13)
N3B O4B H4OB 103.3(17)
C2C C1C C6C 120.27(17)
C2C C1C H1C 119.9
C6C C1C H1C 119.9
C1C C2C C3C 120.52(18)
C1C C2C H2C 119.7
C3C C2C H2C 119.7
C4C C3C C2C 119.70(18)
C4C C3C H3C 120.1
C2C C3C H3C 120.1
C3C C4C C5C 120.05(17)
C3C C4C H4C 120.0
C5C C4C H4C 120.0
C4C C5C C6C 120.55(16)
C4C C5C H5C 119.7
C6C C5C H5C 119.7
C5C C6C C1C 118.91(16)
C5C C6C C7C 120.96(15)
C1C C6C C7C 120.11(15)
C6C C7C C8C 114.02(13)
C6C C7C H7C1 108.7
C8C C7C H7C1 108.7
C6C C7C H7C2 108.7
C8C C7C H7C2 108.7
H7C1 C7C H7C2 107.6
N3C C8C C11C 107.87(13)
N3C C8C C9C 112.41(13)
C11C C8C C9C 114.04(13)
N3C C8C C7C 106.92(12)
C11C C8C C7C 107.60(13)
C9C C8C C7C 107.66(13)
O1C C9C N1C 121.38(15)
O1C C9C C8C 120.79(14)
N1C C9C C8C 117.59(14)
O2C C10C N2C 120.46(15)
O2C C10C N1C 121.66(15)
N2C C10C N1C 117.88(14)
O3C C11C N2C 121.11(15)
O3C C11C C8C 121.60(15)
N2C C11C C8C 117.16(14)
N1C C12C H12G 109.5
N1C C12C H12H 109.5
H12G C12C H12H 109.5
N1C C12C H12I 109.5
H12G C12C H12I 109.5
H12H C12C H12I 109.5
N2C C13C H13G 109.5
N2C C13C H13H 109.5
H13G C13C H13H 109.5
N2C C13C H13I 109.5
H13G C13C H13I 109.5
H13H C13C H13I 109.5
C9C N1C C10C 124.37(14)
C9C N1C C12C 118.12(14)
C10C N1C C12C 117.40(14)
C11C N2C C10C 124.98(14)
C11C N2C C13C 118.32(14)
C10C N2C C13C 116.70(14)
O4C N3C C8C 106.15(12)
O4C N3C H3NC 102.8(14)
C8C N3C H3NC 112.4(14)
N3C O4C H4OC 99.9(18)

loop_
_geom_bond_atom_site_label_1
_geom_bond_atom_site_label_2
_geom_bond_distance
C1A C2A 1.391(3)
C1A C6A 1.395(2)
C1A H1A 0.9500
C2A C3A 1.387(3)
C2A H2A 0.9500
C3A C4A 1.389(3)
C3A H3A 0.9500
C4A C5A 1.389(2)
C4A H4A 0.9500
C5A C6A 1.397(2)
C5A H5A 0.9500
C6A C7A 1.509(2)
C7A C8A 1.556(2)
C7A H7A1 0.9900
C7A H7A2 0.9900
C8A N3A 1.453(2)
C8A C9A 1.523(2)
C8A C11A 1.525(2)
C9A O1A 1.208(2)
C9A N1A 1.379(2)
C10A O2A 1.212(2)
C10A N2A 1.390(2)
C10A N1A 1.394(2)
C11A O3A 1.213(2)
C11A N2A 1.374(2)
C12A N1A 1.470(2)
C12A H12A 0.9800
C12A H12B 0.9800
C12A H12C 0.9800
C13A N2A 1.471(2)
C13A H13A 0.9800
C13A H13B 0.9800
C13A H13C 0.9800
N3A O4A 1.4525(18)
N3A H3NA 0.931(18)
O4A H4OA 0.90(2)
C1B C2B 1.385(2)
C1B C6B 1.399(2)
C1B H1B 0.9500
C2B C3B 1.389(3)
C2B H2B 0.9500
C3B C4B 1.388(3)
C3B H3B 0.9500
C4B C5B 1.390(3)
C4B H4B 0.9500
C5B C6B 1.394(2)
C5B H5B 0.9500
C6B C7B 1.508(2)
C7B C8B 1.566(2)
C7B H7B1 0.9900
C7B H7B2 0.9900
C8B N3B 1.457(2)
C8B C9B 1.518(2)
C8B C11B 1.523(2)
C9B O1B 1.209(2)
C9B N1B 1.378(2)
C10B O2B 1.204(2)
C10B N1B 1.395(2)
C10B N2B 1.403(2)
C11B O3B 1.222(2)
C11B N2B 1.357(2)
C12B N1B 1.469(2)
C12B H12D 0.9800
C12B H12E 0.9800
C12B H12F 0.9800
C13B N2B 1.470(2)
C13B H13D 0.9800
C13B H13E 0.9800
C13B H13F 0.9800
N3B O4B 1.4528(18)
N3B H3NB 0.949(18)
O4B H4OB 0.86(2)
C1C C2C 1.386(3)
C1C C6C 1.395(2)
C1C H1C 0.9500
C2C C3C 1.386(3)
C2C H2C 0.9500
C3C C4C 1.383(3)
C3C H3C 0.9500
C4C C5C 1.392(2)
C4C H4C 0.9500
C5C C6C 1.394(2)
C5C H5C 0.9500
C6C C7C 1.515(2)
C7C C8C 1.564(2)
C7C H7C1 0.9900
C7C H7C2 0.9900
C8C N3C 1.455(2)
C8C C11C 1.520(2)
C8C C9C 1.524(2)
C9C O1C 1.218(2)
C9C N1C 1.368(2)
C10C O2C 1.213(2)
C10C N2C 1.389(2)
C10C N1C 1.389(2)
C11C O3C 1.214(2)
C11C N2C 1.377(2)
C12C N1C 1.466(2)
C12C H12G 0.9800
C12C H12H 0.9800
C12C H12I 0.9800
C13C N2C 1.470(2)
C13C H13G 0.9800
C13C H13H 0.9800
C13C H13I 0.9800
N3C O4C 1.4539(18)
N3C H3NC 0.925(18)
O4C H4OC 0.89(2)

loop_
_geom_hbond_atom_site_label_D
_geom_hbond_atom_site_label_H
_geom_hbond_atom_site_label_A
_geom_hbond_distance_DH
_geom_hbond_distance_HA
_geom_hbond_distance_DA
_geom_hbond_angle_DHA
_geom_hbond_site_symmetry_A
N3A H3NA O3C 0.931(18) 2.061(19) 2.9152(19) 151.9(19) .
N3B H3NB O1A 0.949(18) 2.262(19) 3.1127(19) 148.8(17) 3_666
N3C H3NC O1B 0.925(18) 2.264(19) 3.1126(19) 152.2(18) 1_554
O4A H4OA O3B 0.90(2) 1.88(2) 2.7689(17) 168(3) 3_666
O4B H4OB O1C 0.86(2) 1.99(2) 2.8435(17) 173(2) 1_556
O4C H4OC O3A 0.89(2) 1.95(2) 2.8334(17) 169(3) .

loop_
_geom_torsion_atom_site_label_1
_geom_torsion_atom_site_label_2
_geom_torsion_atom_site_label_3
_geom_torsion_atom_site_label_4
_geom_torsion
C6A C1A C2A C3A -0.4(3)
C1A C2A C3A C4A 0.3(3)
C2A C3A C4A C5A 0.3(3)
C3A C4A C5A C6A -0.9(3)
C2A C1A C6A C5A -0.1(2)
C2A C1A C6A C7A 179.45(15)
C4A C5A C6A C1A 0.8(2)
C4A C5A C6A C7A -178.79(15)
C1A C6A C7A C8A -84.53(19)
C5A C6A C7A C8A 95.02(18)
C6A C7A C8A N3A -166.56(13)
C6A C7A C8A C9A 78.15(17)
C6A C7A C8A C11A -46.86(18)
N3A C8A C9A O1A -45.8(2)
C11A C8A C9A O1A -169.52(15)
C7A C8A C9A O1A 69.38(19)
N3A C8A C9A N1A 135.96(15)
C11A C8A C9A N1A 12.3(2)
C7A C8A C9A N1A -108.81(16)
N3A C8A C11A O3A 48.2(2)
C9A C8A C11A O3A 169.54(14)
C7A C8A C11A O3A -68.58(19)
N3A C8A C11A N2A -134.36(15)
C9A C8A C11A N2A -13.1(2)
C7A C8A C11A N2A 108.81(16)
O1A C9A N1A C10A 176.70(16)
C8A C9A N1A C10A -5.1(2)
O1A C9A N1A C12A -1.0(2)
C8A C9A N1A C12A 177.15(16)
O2A C10A N1A C9A 179.39(17)
N2A C10A N1A C9A -2.3(3)
O2A C10A N1A C12A -2.9(3)
N2A C10A N1A C12A 175.43(16)
O3A C11A N2A C10A -176.03(16)
C8A C11A N2A C10A 6.6(2)
O3A C11A N2A C13A 3.2(2)
C8A C11A N2A C13A -174.23(15)
O2A C10A N2A C11A 179.83(17)
N1A C10A N2A C11A 1.5(2)
O2A C10A N2A C13A 0.6(3)
N1A C10A N2A C13A -177.67(15)
C9A C8A N3A O4A -63.83(15)
C11A C8A N3A O4A 61.79(16)
C7A C8A N3A O4A 179.28(12)
C6B C1B C2B C3B 0.4(3)
C1B C2B C3B C4B -0.7(3)
C2B C3B C4B C5B 0.7(3)
C3B C4B C5B C6B -0.2(3)
C4B C5B C6B C1B -0.1(2)
C4B C5B C6B C7B 179.15(15)
C2B C1B C6B C5B 0.1(2)
C2B C1B C6B C7B -179.23(15)
C5B C6B C7B C8B 93.26(18)
C1B C6B C7B C8B -87.46(18)
C6B C7B C8B N3B -175.93(13)
C6B C7B C8B C9B 67.71(17)
C6B C7B C8B C11B -56.03(17)
N3B C8B C9B O1B -35.6(2)
C11B C8B C9B O1B -161.16(15)
C7B C8B C9B O1B 78.82(18)
N3B C8B C9B N1B 149.74(14)
C11B C8B C9B N1B 24.2(2)
C7B C8B C9B N1B -95.83(16)
N3B C8B C11B O3B 37.7(2)
C9B C8B C11B O3B 161.72(15)
C7B C8B C11B O3B -78.61(18)
N3B C8B C11B N2B -146.64(14)
C9B C8B C11B N2B -22.6(2)
C7B C8B C11B N2B 97.10(16)
O1B C9B N1B C10B 175.31(16)
C8B C9B N1B C10B -10.1(2)
O1B C9B N1B C12B -6.8(2)
C8B C9B N1B C12B 167.80(14)
O2B C10B N1B C9B 174.24(16)
N2B C10B N1B C9B -7.4(2)
O2B C10B N1B C12B -3.7(2)
N2B C10B N1B C12B 174.61(14)
O3B C11B N2B C10B -178.43(15)
C8B C11B N2B C10B 5.9(2)
O3B C11B N2B C13B 4.7(2)
C8B C11B N2B C13B -170.98(14)
O2B C10B N2B C11B -171.95(16)
N1B C10B N2B C11B 9.7(2)
O2B C10B N2B C13B 4.9(2)
N1B C10B N2B C13B -173.39(14)
C9B C8B N3B O4B -63.63(15)
C11B C8B N3B O4B 63.33(16)
C7B C8B N3B O4B -179.08(12)
C6C C1C C2C C3C 0.6(3)
C1C C2C C3C C4C -0.3(3)
C2C C3C C4C C5C -0.4(3)
C3C C4C C5C C6C 0.7(3)
C4C C5C C6C C1C -0.4(2)
C4C C5C C6C C7C -178.95(15)
C2C C1C C6C C5C -0.3(2)
C2C C1C C6C C7C 178.27(16)
C5C C6C C7C C8C 86.98(19)
C1C C6C C7C C8C -91.56(18)
C6C C7C C8C N3C 168.58(13)
C6C C7C C8C C11C -75.77(17)
C6C C7C C8C C9C 47.57(18)
N3C C8C C9C O1C -39.5(2)
C11C C8C C9C O1C -162.67(15)
C7C C8C C9C O1C 78.02(18)
N3C C8C C9C N1C 146.05(14)
C11C C8C C9C N1C 22.9(2)
C7C C8C C9C N1C -96.45(16)
N3C C8C C11C O3C 38.1(2)
C9C C8C C11C O3C 163.74(15)
C7C C8C C11C O3C -76.92(19)
N3C C8C C11C N2C -145.93(14)
C9C C8C C11C N2C -20.3(2)
C7C C8C C11C N2C 99.04(16)
O1C C9C N1C C10C 171.29(15)
C8C C9C N1C C10C -14.3(2)
O1C C9C N1C C12C -4.9(2)
C8C C9C N1C C12C 169.58(14)
O2C C10C N1C C9C -177.57(15)
N2C C10C N1C C9C 1.6(2)
O2C C10C N1C C12C -1.4(2)
N2C C10C N1C C12C 177.77(15)
O3C C11C N2C C10C -174.94(16)
C8C C11C N2C C10C 9.1(2)
O3C C11C N2C C13C 4.5(2)
C8C C11C N2C C13C -171.51(14)
O2C C10C N2C C11C -179.63(15)
N1C C10C N2C C11C 1.2(2)
O2C C10C N2C C13C 1.0(2)
N1C C10C N2C C13C -178.22(14)
C11C C8C N3C O4C 64.69(15)
C9C C8C N3C O4C -61.89(16)
C7C C8C N3C O4C -179.83(12)
